data_7250843
loop_
_publ_author_name
'Ibrahim, Mukaila A.'
'Boer\'e, Ren\'e T.'
'Preuss, Kathryn E.'

_publ_section_title
;
 Mn(ii) betadiketonates: structural diversity from deceptively minor
 alterations to synthetic protocols
;
_journal_issue 39
_journal_name_full 'RSC Advances'
_journal_page_first 32299
_journal_page_last 32308
_journal_paper_doi 10.1039/D5RA03587B
_journal_volume 15
_journal_year 2025
_chemical_formula_moiety 'C14 H18 F6 Mn O6'
_chemical_formula_sum 'C14 H18 F6 Mn O6'
_chemical_formula_weight 451.22
_space_group_crystal_system orthorhombic
_space_group_IT_number 61
_space_group_name_Hall '-P 2ac 2ab'
_space_group_name_H-M_alt 'P b c a'
_atom_sites_solution_hydrogens geom
_atom_sites_solution_primary dual
_audit_creation_date 2024-06-14
_audit_creation_method
;
Olex2 1.5-alpha
(compiled 2024.02.16 svn.r378c4104 for OlexSys, GUI svn.r6928)
;
_audit_update_record
;
2025-08-16 deposited with the CCDC.	2025-08-20 downloaded from the CCDC.
;
_cell_angle_alpha 90
_cell_angle_beta 90
_cell_angle_gamma 90
_cell_formula_units_Z 8
_cell_length_a 12.4430(6)
_cell_length_b 13.5342(6)
_cell_length_c 21.9592(12)
_cell_measurement_reflns_used 7006
_cell_measurement_temperature 150(2)
_cell_measurement_theta_max 24.09
_cell_measurement_theta_min 2.41
_cell_volume 3698.1(3)
_computing_cell_refinement APEX4
_computing_data_collection 'APEX4 (Bruker AXS, 2021)'
_computing_data_reduction APEX4
_computing_molecular_graphics 'Olex2 1.5-alpha (Dolomanov et al., 2009)'
_computing_publication_material 'Olex2 1.5-alpha (Dolomanov et al., 2009)'
_computing_structure_refinement 'SHELXL 2018/3 (Sheldrick, 2015)'
_computing_structure_solution 'SHELXT 2018/2 (Sheldrick, 2015a)'
_diffrn_ambient_temperature 150.15
_diffrn_measured_fraction_theta_full 1.000
_diffrn_measured_fraction_theta_max 1.000
_diffrn_measurement_device_type 'Bruker Kappa APEX-DUO CMOD PHOTON II'
_diffrn_measurement_method '\f and \w scans'
_diffrn_radiation_type MoK\a
_diffrn_radiation_wavelength 0.71073
_diffrn_reflns_av_R_equivalents 0.0564
_diffrn_reflns_av_unetI/netI 0.0312
_diffrn_reflns_Laue_measured_fraction_full 1.000
_diffrn_reflns_Laue_measured_fraction_max 1.000
_diffrn_reflns_limit_h_max 14
_diffrn_reflns_limit_h_min -14
_diffrn_reflns_limit_k_max 16
_diffrn_reflns_limit_k_min -16
_diffrn_reflns_limit_l_max 26
_diffrn_reflns_limit_l_min -26
_diffrn_reflns_number 38776
_diffrn_reflns_point_group_measured_fraction_full 1.000
_diffrn_reflns_point_group_measured_fraction_max 1.000
_diffrn_reflns_theta_full 25.242
_diffrn_reflns_theta_max 25.245
_diffrn_reflns_theta_min 1.855
_exptl_absorpt_coefficient_mu 0.800
_exptl_absorpt_correction_T_max 0.7456
_exptl_absorpt_correction_T_min 0.6860
_exptl_absorpt_correction_type multi-scan
_exptl_absorpt_process_details 'SADABS (Krause et al., 2015)'
_exptl_crystal_colour greenish-yellow
_exptl_crystal_density_diffrn 1.621
_exptl_crystal_description plate
_exptl_crystal_F_000 1832
_exptl_crystal_size_max 0.27
_exptl_crystal_size_mid 0.22
_exptl_crystal_size_min 0.06
_refine_diff_density_max 0.291
_refine_diff_density_min -0.257
_refine_diff_density_rms 0.048
_refine_ls_extinction_method none
_refine_ls_goodness_of_fit_ref 1.031
_refine_ls_hydrogen_treatment constr
_refine_ls_matrix_type full
_refine_ls_number_parameters 249
_refine_ls_number_reflns 3345
_refine_ls_number_restraints 0
_refine_ls_restrained_S_all 1.031
_refine_ls_R_factor_all 0.0443
_refine_ls_R_factor_gt 0.0295
_refine_ls_shift/su_max 0.001
_refine_ls_shift/su_mean 0.000
_refine_ls_structure_factor_coef Fsqd
_refine_ls_weighting_details 'w=1/[\s^2^(Fo^2^)+(0.0213P)^2^+2.6015P] where P=(Fo^2^+2Fc^2^)/3'
_refine_ls_weighting_scheme calc
_refine_ls_wR_factor_gt 0.0626
_refine_ls_wR_factor_ref 0.0660
_reflns_Friedel_coverage 0.000
_reflns_number_gt 2675
_reflns_number_total 3345
_reflns_threshold_expression 'I > 2\s(I)'
_cod_data_source_file d5ra03587b2.cif
_cod_data_source_block 4_[Mn(tfac)2DME]
_cod_database_code 7250843
_shelx_shelxl_version_number 2018/3
_shelx_space_group_comment
;
The symmetry employed for this shelxl refinement is uniquely defined
by the following loop, which should always be used as a source of
symmetry information in preference to the above space-group names.
They are only intended as comments.
;
_shelx_estimated_absorpt_t_max 0.954
_shelx_estimated_absorpt_t_min 0.813
_olex2_refinement_description
;
1. Fixed Uiso
 At 1.2 times of:
  All C(H) groups, All C(H,H) groups
 At 1.5 times of:
  All C(H,H,H) groups, All C(H,H,H,H,H,H) groups
2. Others
 Sof(H4D)=Sof(H4E)=Sof(H4F)=1-FVAR(1)
 Sof(H4A)=Sof(H4B)=Sof(H4C)=FVAR(1)
3.a Secondary CH2 refined with riding coordinates:
 C11(H11A,H11B), C12(H12A,H12B)
3.b Aromatic/amide H refined with riding coordinates:
 C2(H2), C7(H7)
3.c Disordered Me refined as rotating group:
 C4(H4A,H4B,H4C,H4D,H4E,H4F)
3.d Idealised Me refined as rotating group:
 C9(H9A,H9B,H9C), C13(H13A,H13B,H13C), C14(H14A,H14B,H14C)
;
_olex2_submission_special_instructions 'No special instructions were received'

loop_
_space_group_symop_operation_xyz
'x, y, z'
'-x+1/2, -y, z+1/2'
'-x, y+1/2, -z+1/2'
'x+1/2, -y+1/2, -z'
'-x, -y, -z'
'x-1/2, y, -z-1/2'
'x, -y-1/2, z-1/2'
'-x-1/2, y-1/2, z'

loop_
_atom_site_label
_atom_site_type_symbol
_atom_site_fract_x
_atom_site_fract_y
_atom_site_fract_z
_atom_site_U_iso_or_equiv
_atom_site_adp_type
_atom_site_occupancy
_atom_site_site_symmetry_order
_atom_site_calc_flag
_atom_site_refinement_flags_posn
_atom_site_refinement_flags_adp
_atom_site_refinement_flags_occupancy
_atom_site_disorder_assembly
_atom_site_disorder_group
Mn1 Mn 0.34277(2) 0.54618(2) 0.67083(2) 0.02107(9) Uani 1 1 d . . . . .
F1 F 0.59938(13) 0.78162(10) 0.58221(7) 0.0570(4) Uani 1 1 d . . . . .
F2 F 0.61789(13) 0.69232(11) 0.50269(7) 0.0594(5) Uani 1 1 d . . . . .
F3 F 0.46797(11) 0.76214(10) 0.52163(6) 0.0445(4) Uani 1 1 d . . . . .
F4 F 0.37410(14) 0.48232(10) 0.88166(6) 0.0530(4) Uani 1 1 d . . . . .
F5 F 0.32195(11) 0.62429(10) 0.91339(5) 0.0412(3) Uani 1 1 d . . . . .
F6 F 0.47647(10) 0.60848(11) 0.87199(6) 0.0440(4) Uani 1 1 d . . . . .
O1 O 0.46855(11) 0.44566(10) 0.65026(6) 0.0265(3) Uani 1 1 d . . . . .
O2 O 0.43757(11) 0.64936(9) 0.62201(6) 0.0256(3) Uani 1 1 d . . . . .
O3 O 0.21908(11) 0.64848(10) 0.69273(6) 0.0249(3) Uani 1 1 d . . . . .
O4 O 0.38053(11) 0.55170(10) 0.76397(6) 0.0277(3) Uani 1 1 d . . . . .
O5 O 0.25561(12) 0.51739(10) 0.57952(6) 0.0266(3) Uani 1 1 d . . . . .
O6 O 0.23752(11) 0.41148(10) 0.68418(6) 0.0268(3) Uani 1 1 d . . . . .
C1 C 0.54247(16) 0.45250(15) 0.61198(9) 0.0233(4) Uani 1 1 d . . . . .
C2 C 0.56378(16) 0.53815(14) 0.57660(9) 0.0243(4) Uani 1 1 d . . . . .
H2 H 0.616311 0.533754 0.545319 0.029 Uiso 1 1 calc R U . . .
C3 C 0.51275(15) 0.62671(14) 0.58512(9) 0.0213(4) Uani 1 1 d . . . . .
C4 C 0.61404(19) 0.36395(16) 0.60400(11) 0.0365(6) Uani 1 1 d . . . . .
H4A H 0.626839 0.352726 0.560516 0.055 Uiso 0.62(3) 1 calc R U P . .
H4B H 0.579201 0.305685 0.621687 0.055 Uiso 0.62(3) 1 calc R U P . .
H4C H 0.682717 0.375698 0.624611 0.055 Uiso 0.62(3) 1 calc R U P . .
H4D H 0.632332 0.336680 0.644027 0.055 Uiso 0.38(3) 1 calc R U P . .
H4E H 0.679970 0.383721 0.582856 0.055 Uiso 0.38(3) 1 calc R U P . .
H4F H 0.576454 0.313708 0.579932 0.055 Uiso 0.38(3) 1 calc R U P . .
C5 C 0.55007(18) 0.71501(15) 0.54767(10) 0.0299(5) Uani 1 1 d . . . . .
C6 C 0.18849(15) 0.68060(14) 0.74347(9) 0.0219(4) Uani 1 1 d . . . . .
C7 C 0.24074(16) 0.65792(15) 0.79946(9) 0.0243(5) Uani 1 1 d . . . . .
H7 H 0.212836 0.686733 0.835597 0.029 Uiso 1 1 calc R U . . .
C8 C 0.32854(16) 0.59736(14) 0.80475(9) 0.0220(4) Uani 1 1 d . . . . .
C9 C 0.09086(16) 0.74530(15) 0.74565(10) 0.0291(5) Uani 1 1 d . . . . .
H9A H 0.105828 0.803446 0.770863 0.044 Uiso 1 1 calc R U . . .
H9B H 0.030689 0.708284 0.763219 0.044 Uiso 1 1 calc R U . . .
H9C H 0.072214 0.766491 0.704308 0.044 Uiso 1 1 calc R U . . .
C10 C 0.37415(18) 0.57857(16) 0.86838(10) 0.0299(5) Uani 1 1 d . . . . .
C11 C 0.18091(18) 0.43660(15) 0.58068(10) 0.0327(5) Uani 1 1 d . . . . .
H11A H 0.175908 0.405658 0.539928 0.039 Uiso 1 1 calc R U . . .
H11B H 0.108611 0.460246 0.592580 0.039 Uiso 1 1 calc R U . . .
C12 C 0.22179(19) 0.36388(16) 0.62610(10) 0.0338(5) Uani 1 1 d . . . . .
H12A H 0.169615 0.309131 0.630535 0.041 Uiso 1 1 calc R U . . .
H12B H 0.290718 0.335747 0.611725 0.041 Uiso 1 1 calc R U . . .
C13 C 0.21532(19) 0.59838(17) 0.54448(10) 0.0341(5) Uani 1 1 d . . . . .
H13A H 0.269112 0.651241 0.543385 0.051 Uiso 1 1 calc R U . . .
H13B H 0.149113 0.623293 0.563157 0.051 Uiso 1 1 calc R U . . .
H13C H 0.200112 0.576123 0.502900 0.051 Uiso 1 1 calc R U . . .
C14 C 0.14417(18) 0.41399(18) 0.72236(11) 0.0395(6) Uani 1 1 d . . . . .
H14A H 0.160870 0.449710 0.760009 0.059 Uiso 1 1 calc R U . . .
H14B H 0.122218 0.346322 0.732242 0.059 Uiso 1 1 calc R U . . .
H14C H 0.085568 0.447649 0.700942 0.059 Uiso 1 1 calc R U . . .

loop_
_atom_site_aniso_label
_atom_site_aniso_U_11
_atom_site_aniso_U_22
_atom_site_aniso_U_33
_atom_site_aniso_U_23
_atom_site_aniso_U_13
_atom_site_aniso_U_12
Mn1 0.02063(16) 0.02011(15) 0.02248(16) 0.00070(13) 0.00359(13) 0.00044(13)
F1 0.0776(11) 0.0350(8) 0.0585(10) 0.0150(7) -0.0192(8) -0.0314(8)
F2 0.0662(10) 0.0461(9) 0.0659(10) 0.0245(8) 0.0428(9) 0.0105(8)
F3 0.0437(8) 0.0450(8) 0.0450(8) 0.0210(7) -0.0020(7) 0.0062(7)
F4 0.0862(11) 0.0316(7) 0.0411(8) 0.0140(6) -0.0149(8) -0.0010(7)
F5 0.0431(8) 0.0583(9) 0.0222(7) -0.0023(6) -0.0007(6) 0.0053(7)
F6 0.0286(7) 0.0636(9) 0.0399(8) 0.0025(7) -0.0125(6) -0.0015(7)
O1 0.0253(8) 0.0219(7) 0.0322(8) 0.0036(6) 0.0082(7) 0.0018(6)
O2 0.0265(8) 0.0192(7) 0.0310(8) 0.0010(6) 0.0060(7) 0.0003(6)
O3 0.0255(8) 0.0279(8) 0.0213(8) 0.0014(6) 0.0017(6) 0.0058(6)
O4 0.0259(7) 0.0324(8) 0.0249(8) -0.0013(7) -0.0004(6) 0.0083(6)
O5 0.0317(8) 0.0234(8) 0.0248(8) 0.0028(6) -0.0023(6) -0.0027(6)
O6 0.0274(8) 0.0260(7) 0.0270(8) 0.0016(6) 0.0011(6) -0.0059(6)
C1 0.0214(10) 0.0237(10) 0.0248(11) -0.0042(9) -0.0003(9) -0.0006(9)
C2 0.0236(10) 0.0257(11) 0.0235(11) 0.0000(9) 0.0066(9) -0.0015(9)
C3 0.0189(10) 0.0233(10) 0.0218(10) 0.0004(9) -0.0019(9) -0.0057(8)
C4 0.0379(13) 0.0279(12) 0.0437(14) 0.0014(11) 0.0133(11) 0.0069(10)
C5 0.0308(12) 0.0258(11) 0.0330(13) 0.0049(10) 0.0023(10) -0.0003(9)
C6 0.0191(10) 0.0192(9) 0.0274(11) 0.0017(9) 0.0044(9) -0.0005(8)
C7 0.0244(11) 0.0272(11) 0.0211(11) -0.0008(9) 0.0021(9) 0.0012(9)
C8 0.0209(11) 0.0207(10) 0.0244(10) 0.0019(8) 0.0008(9) -0.0050(9)
C9 0.0274(11) 0.0293(11) 0.0306(12) 0.0011(10) 0.0026(9) 0.0070(10)
C10 0.0318(13) 0.0306(12) 0.0273(12) 0.0035(10) -0.0028(10) -0.0001(9)
C11 0.0360(13) 0.0307(12) 0.0315(12) -0.0022(10) -0.0024(10) -0.0072(10)
C12 0.0394(13) 0.0246(11) 0.0374(13) -0.0015(10) -0.0041(11) -0.0061(10)
C13 0.0356(13) 0.0379(13) 0.0286(12) 0.0092(10) -0.0007(10) 0.0026(11)
C14 0.0322(13) 0.0422(13) 0.0440(15) 0.0062(11) 0.0097(11) -0.0084(11)

loop_
_atom_type_symbol
_atom_type_description
_atom_type_scat_dispersion_real
_atom_type_scat_dispersion_imag
_atom_type_scat_source
C C 0.0033 0.0016 'International Tables Vol C Tables 4.2.6.8 and 6.1.1.4'
H H 0.0000 0.0000 'International Tables Vol C Tables 4.2.6.8 and 6.1.1.4'
F F 0.0171 0.0103 'International Tables Vol C Tables 4.2.6.8 and 6.1.1.4'
Mn Mn 0.3368 0.7283 'International Tables Vol C Tables 4.2.6.8 and 6.1.1.4'
O O 0.0106 0.0060 'International Tables Vol C Tables 4.2.6.8 and 6.1.1.4'

loop_
_geom_angle_atom_site_label_1
_geom_angle_atom_site_label_2
_geom_angle_atom_site_label_3
_geom_angle
_geom_angle_site_symmetry_1
_geom_angle_site_symmetry_3
_geom_angle_publ_flag
O1 Mn1 O3 178.76(6) . . ?
O1 Mn1 O5 93.06(5) . . ?
O1 Mn1 O6 86.44(5) . . ?
O2 Mn1 O1 84.51(5) . . ?
O2 Mn1 O3 95.07(5) . . ?
O2 Mn1 O5 86.19(5) . . ?
O2 Mn1 O6 156.67(5) . . ?
O3 Mn1 O5 88.07(5) . . ?
O3 Mn1 O6 94.37(5) . . ?
O4 Mn1 O1 93.73(6) . . ?
O4 Mn1 O2 110.17(6) . . ?
O4 Mn1 O3 85.32(5) . . ?
O4 Mn1 O5 162.82(6) . . ?
O4 Mn1 O6 91.83(5) . . ?
O6 Mn1 O5 72.86(5) . . ?
C1 O1 Mn1 129.68(13) . . ?
C3 O2 Mn1 124.85(12) . . ?
C6 O3 Mn1 130.25(12) . . ?
C8 O4 Mn1 126.31(13) . . ?
C11 O5 Mn1 114.62(12) . . ?
C13 O5 Mn1 120.11(12) . . ?
C13 O5 C11 111.50(16) . . ?
C12 O6 Mn1 108.88(12) . . ?
C14 O6 Mn1 121.72(13) . . ?
C14 O6 C12 114.71(17) . . ?
O1 C1 C2 124.46(18) . . ?
O1 C1 C4 117.09(18) . . ?
C2 C1 C4 118.45(18) . . ?
C1 C2 H2 118.2 . . ?
C3 C2 C1 123.58(18) . . ?
C3 C2 H2 118.2 . . ?
O2 C3 C2 129.62(18) . . ?
O2 C3 C5 112.21(17) . . ?
C2 C3 C5 118.14(18) . . ?
C1 C4 H4A 109.5 . . ?
C1 C4 H4B 109.5 . . ?
C1 C4 H4C 109.5 . . ?
C1 C4 H4D 109.5 . . ?
C1 C4 H4E 109.5 . . ?
C1 C4 H4F 109.5 . . ?
H4A C4 H4B 109.5 . . ?
H4A C4 H4C 109.5 . . ?
H4A C4 H4D 141.1 . . ?
H4A C4 H4E 56.3 . . ?
H4A C4 H4F 56.3 . . ?
H4B C4 H4C 109.5 . . ?
H4B C4 H4D 56.3 . . ?
H4B C4 H4E 141.1 . . ?
H4B C4 H4F 56.3 . . ?
H4C C4 H4D 56.3 . . ?
H4C C4 H4E 56.3 . . ?
H4C C4 H4F 141.1 . . ?
H4D C4 H4E 109.5 . . ?
H4D C4 H4F 109.5 . . ?
H4E C4 H4F 109.5 . . ?
F1 C5 F2 106.66(18) . . ?
F1 C5 F3 105.91(17) . . ?
F1 C5 C3 111.42(17) . . ?
F2 C5 C3 114.31(17) . . ?
F3 C5 F2 106.08(17) . . ?
F3 C5 C3 111.92(17) . . ?
O3 C6 C7 123.59(17) . . ?
O3 C6 C9 118.47(18) . . ?
C7 C6 C9 117.93(18) . . ?
C6 C7 H7 117.8 . . ?
C8 C7 C6 124.47(19) . . ?
C8 C7 H7 117.8 . . ?
O4 C8 C7 129.73(19) . . ?
O4 C8 C10 112.05(17) . . ?
C7 C8 C10 118.21(18) . . ?
C6 C9 H9A 109.5 . . ?
C6 C9 H9B 109.5 . . ?
C6 C9 H9C 109.5 . . ?
H9A C9 H9B 109.5 . . ?
H9A C9 H9C 109.5 . . ?
H9B C9 H9C 109.5 . . ?
F4 C10 F6 106.42(18) . . ?
F4 C10 C8 111.21(17) . . ?
F5 C10 F4 106.89(18) . . ?
F5 C10 F6 106.19(17) . . ?
F5 C10 C8 114.76(17) . . ?
F6 C10 C8 110.90(17) . . ?
O5 C11 H11A 110.3 . . ?
O5 C11 H11B 110.3 . . ?
O5 C11 C12 107.09(17) . . ?
H11A C11 H11B 108.6 . . ?
C12 C11 H11A 110.3 . . ?
C12 C11 H11B 110.3 . . ?
O6 C12 C11 110.06(17) . . ?
O6 C12 H12A 109.6 . . ?
O6 C12 H12B 109.6 . . ?
C11 C12 H12A 109.6 . . ?
C11 C12 H12B 109.6 . . ?
H12A C12 H12B 108.2 . . ?
O5 C13 H13A 109.5 . . ?
O5 C13 H13B 109.5 . . ?
O5 C13 H13C 109.5 . . ?
H13A C13 H13B 109.5 . . ?
H13A C13 H13C 109.5 . . ?
H13B C13 H13C 109.5 . . ?
O6 C14 H14A 109.5 . . ?
O6 C14 H14B 109.5 . . ?
O6 C14 H14C 109.5 . . ?
H14A C14 H14B 109.5 . . ?
H14A C14 H14C 109.5 . . ?
H14B C14 H14C 109.5 . . ?

loop_
_geom_bond_atom_site_label_1
_geom_bond_atom_site_label_2
_geom_bond_distance
_geom_bond_site_symmetry_2
_geom_bond_publ_flag
Mn1 O1 2.1223(14) . ?
Mn1 O2 2.1191(14) . ?
Mn1 O3 2.1253(14) . ?
Mn1 O4 2.1000(14) . ?
Mn1 O5 2.3127(14) . ?
Mn1 O6 2.2639(14) . ?
F1 C5 1.328(2) . ?
F2 C5 1.335(3) . ?
F3 C5 1.333(2) . ?
F4 C10 1.335(2) . ?
F5 C10 1.335(2) . ?
F6 C10 1.338(3) . ?
O1 C1 1.250(2) . ?
O2 C3 1.275(2) . ?
O3 C6 1.255(2) . ?
O4 C8 1.266(2) . ?
O5 C11 1.435(2) . ?
O5 C13 1.430(2) . ?
O6 C12 1.442(3) . ?
O6 C14 1.433(3) . ?
C1 C2 1.420(3) . ?
C1 C4 1.503(3) . ?
C2 H2 0.9500 . ?
C2 C3 1.369(3) . ?
C3 C5 1.523(3) . ?
C4 H4A 0.9800 . ?
C4 H4B 0.9800 . ?
C4 H4C 0.9800 . ?
C4 H4D 0.9800 . ?
C4 H4E 0.9800 . ?
C4 H4F 0.9800 . ?
C6 C7 1.424(3) . ?
C6 C9 1.498(3) . ?
C7 H7 0.9500 . ?
C7 C8 1.371(3) . ?
C8 C10 1.529(3) . ?
C9 H9A 0.9800 . ?
C9 H9B 0.9800 . ?
C9 H9C 0.9800 . ?
C11 H11A 0.9900 . ?
C11 H11B 0.9900 . ?
C11 C12 1.491(3) . ?
C12 H12A 0.9900 . ?
C12 H12B 0.9900 . ?
C13 H13A 0.9800 . ?
C13 H13B 0.9800 . ?
C13 H13C 0.9800 . ?
C14 H14A 0.9800 . ?
C14 H14B 0.9800 . ?
C14 H14C 0.9800 . ?

loop_
_geom_torsion_atom_site_label_1
_geom_torsion_atom_site_label_2
_geom_torsion_atom_site_label_3
_geom_torsion_atom_site_label_4
_geom_torsion
_geom_torsion_site_symmetry_1
_geom_torsion_site_symmetry_2
_geom_torsion_site_symmetry_3
_geom_torsion_site_symmetry_4
_geom_torsion_publ_flag
Mn1 O1 C1 C2 6.6(3) . . . . ?
Mn1 O1 C1 C4 -174.37(14) . . . . ?
Mn1 O2 C3 C2 -13.8(3) . . . . ?
Mn1 O2 C3 C5 168.24(12) . . . . ?
Mn1 O3 C6 C7 5.3(3) . . . . ?
Mn1 O3 C6 C9 -173.89(13) . . . . ?
Mn1 O4 C8 C7 -4.1(3) . . . . ?
Mn1 O4 C8 C10 175.52(12) . . . . ?
Mn1 O5 C11 C12 -30.2(2) . . . . ?
Mn1 O6 C12 C11 -53.23(19) . . . . ?
O1 C1 C2 C3 7.3(3) . . . . ?
O2 C3 C5 F1 67.8(2) . . . . ?
O2 C3 C5 F2 -171.17(18) . . . . ?
O2 C3 C5 F3 -50.5(2) . . . . ?
O3 C6 C7 C8 -1.3(3) . . . . ?
O4 C8 C10 F4 -58.0(2) . . . . ?
O4 C8 C10 F5 -179.51(17) . . . . ?
O4 C8 C10 F6 60.2(2) . . . . ?
O5 C11 C12 O6 55.1(2) . . . . ?
C1 C2 C3 O2 -3.0(3) . . . . ?
C1 C2 C3 C5 174.81(19) . . . . ?
C2 C3 C5 F1 -110.4(2) . . . . ?
C2 C3 C5 F2 10.6(3) . . . . ?
C2 C3 C5 F3 131.3(2) . . . . ?
C4 C1 C2 C3 -171.8(2) . . . . ?
C6 C7 C8 O4 0.8(3) . . . . ?
C6 C7 C8 C10 -178.77(18) . . . . ?
C7 C8 C10 F4 121.6(2) . . . . ?
C7 C8 C10 F5 0.2(3) . . . . ?
C7 C8 C10 F6 -120.2(2) . . . . ?
C9 C6 C7 C8 177.83(19) . . . . ?
C13 O5 C11 C12 -170.85(17) . . . . ?
C14 O6 C12 C11 87.0(2) . . . . ?
